data_7034314
loop_
_publ_author_name
'Cepeda, Javier'
'P\'erez-Y\'a\~nez, Sonia'
'Beobide, Garikoitz'
'Castillo, Oscar'
'Garc\'ia, Jos\'e \'Angel'
'Lanchas, M\'onica'
'Luque, Antonio'

_publ_section_title
;
 Enhancing luminescence properties of
 lanthanide(iii)/pyrimidine-4,6-dicarboxylato system by solvent-free
 approach.
;
_journal_issue 15
_journal_name_full 'Dalton transactions (Cambridge, England : 2003)'
_journal_page_first 6972
_journal_page_last 6986
_journal_paper_doi 10.1039/c4dt03797a
_journal_volume 44
_journal_year 2015
_chemical_compound_source 'synthesis as described'
_chemical_formula_moiety 'C6 H4 Eu N3 O8'
_chemical_formula_structural 'C6 H4 Eu N3 O8'
_chemical_formula_sum 'C6 H4 Eu N3 O8'
_chemical_formula_weight 398.08
_chemical_name_systematic
Poly[aqua(nitrato-k2O,O')(mu4-pyrimidine-4,6-dicarboxylato-k2N,O:k2N',O':k2O,O'':kO''')europium(III)]
_space_group_IT_number 14
_symmetry_cell_setting monoclinic
_symmetry_Int_Tables_number 14
_symmetry_space_group_name_Hall '-P 2yn'
_symmetry_space_group_name_H-M 'P 1 21/n 1'
_atom_sites_solution_hydrogens geom
_atom_sites_solution_primary direct
_atom_sites_solution_secondary difmap
_audit_creation_method SHELXL97
_audit_update_record
;
2015-02-06 deposited with the CCDC.
2015-03-06 downloaded from the CCDC.
;
_cell_angle_alpha 90.00
_cell_angle_beta 97.127(2)
_cell_angle_gamma 90.00
_cell_formula_units_Z 4
_cell_length_a 8.5841(2)
_cell_length_b 12.0772(2)
_cell_length_c 9.4047(2)
_cell_measurement_reflns_used 7007
_cell_measurement_temperature 100(2)
_cell_measurement_theta_max 73.14
_cell_measurement_theta_min 5.99
_cell_volume 967.47(3)
_computing_cell_refinement
;
CrysAlisPro, Agilent Technologies,
Version 1.171.35.15 (release 03-08-2011 CrysAlis171 .NET)
(compiled Aug  3 2011,13:03:54)
;
_computing_data_collection
;
CrysAlisPro, Agilent Technologies,
Version 1.171.35.15 (release 03-08-2011 CrysAlis171 .NET)
(compiled Aug  3 2011,13:03:54)
;
_computing_data_reduction
;
CrysAlisPro, Agilent Technologies,
Version 1.171.35.15 (release 03-08-2011 CrysAlis171 .NET)
(compiled Aug  3 2011,13:03:54)
;
_computing_molecular_graphics 'Ortep-3 (Farrugia, 1997)'
_computing_publication_material 'WinGX (Farrugia, 1999)'
_computing_structure_refinement 'SHELXL-97 (Sheldrick, 1997)'
_computing_structure_solution 'Sir92 (Altomare et al., 1993)'
_diffrn_ambient_temperature 100(2)
_diffrn_measured_fraction_theta_full 0.989
_diffrn_measured_fraction_theta_max 0.989
_diffrn_measurement_device_type 'SuperNova, Single source at offset), Atlas'
_diffrn_measurement_method \w
_diffrn_radiation_monochromator mirror
_diffrn_radiation_source 'SuperNova (Cu) X-ray Source'
_diffrn_radiation_type CuK\a
_diffrn_radiation_wavelength 1.54180
_diffrn_reflns_av_R_equivalents 0.0342
_diffrn_reflns_av_unetI/netI 0.0280
_diffrn_reflns_limit_h_max 10
_diffrn_reflns_limit_h_min -9
_diffrn_reflns_limit_k_max 14
_diffrn_reflns_limit_k_min -14
_diffrn_reflns_limit_l_max 8
_diffrn_reflns_limit_l_min -11
_diffrn_reflns_number 7007
_diffrn_reflns_theta_full 73.14
_diffrn_reflns_theta_max 73.14
_diffrn_reflns_theta_min 5.99
_diffrn_standards_decay_% 0
_diffrn_standards_interval_count 0
_diffrn_standards_interval_time 0
_diffrn_standards_number 0
_exptl_absorpt_coefficient_mu 46.924
_exptl_absorpt_correction_T_max 0.304
_exptl_absorpt_correction_T_min 0.063
_exptl_absorpt_correction_type numerical
_exptl_absorpt_process_details
;
CrysAlisPro, Agilent Technologies,
Version 1.171.35.15 (release 03-08-2011 CrysAlis171 .NET)
(compiled Aug  3 2011,13:03:54)
Analytical numeric absorption correction using a multifaceted crystal
model based on expressions derived by R.C. Clark & J.S. Reid.
(Clark, R. C. & Reid, J. S. (1995). Acta Cryst. A51, 887-897)
;
_exptl_crystal_colour colourless
_exptl_crystal_density_diffrn 2.733
_exptl_crystal_density_meas 2.74(1)
_exptl_crystal_density_method flotation
_exptl_crystal_description rectangular
_exptl_crystal_F_000 752
_exptl_crystal_preparation 'Magnetic properties, Luminescent'
_exptl_crystal_size_max 0.15
_exptl_crystal_size_mid 0.05
_exptl_crystal_size_min 0.04
_refine_diff_density_max 0.698
_refine_diff_density_min -0.691
_refine_diff_density_rms 0.100
_refine_ls_extinction_method none
_refine_ls_goodness_of_fit_ref 1.046
_refine_ls_hydrogen_treatment constr
_refine_ls_matrix_type full
_refine_ls_number_parameters 163
_refine_ls_number_reflns 1922
_refine_ls_number_restraints 0
_refine_ls_restrained_S_all 1.046
_refine_ls_R_factor_all 0.0209
_refine_ls_R_factor_gt 0.0199
_refine_ls_shift/su_max 0.001
_refine_ls_shift/su_mean 0.000
_refine_ls_structure_factor_coef Fsqd
_refine_ls_weighting_details 'calc w=1/[\s^2^(Fo^2^)+(0.0256P)^2^+0.2786P] where P=(Fo^2^+2Fc^2^)/3'
_refine_ls_weighting_scheme calc
_refine_ls_wR_factor_gt 0.0481
_refine_ls_wR_factor_ref 0.0487
_reflns_number_gt 1841
_reflns_number_total 1922
_reflns_threshold_expression >2sigma(I)
_cod_data_source_file c4dt03797a2.cif
_cod_data_source_block 1-Eu
_cod_depositor_comments 'Adding full bibliography for 7034314--7034317.cif.'
_cod_original_sg_symbol_H-M 'P 21/n'
_cod_database_code 7034314

loop_
_symmetry_equiv_pos_as_xyz
'x, y, z'
'-x+1/2, y+1/2, -z+1/2'
'-x, -y, -z'
'x-1/2, -y-1/2, z-1/2'

loop_
_atom_site_label
_atom_site_type_symbol
_atom_site_fract_x
_atom_site_fract_y
_atom_site_fract_z
_atom_site_U_iso_or_equiv
_atom_site_adp_type
_atom_site_occupancy
_atom_site_symmetry_multiplicity
_atom_site_calc_flag
_atom_site_refinement_flags
Eu1 Eu 0.365273(18) 0.638565(13) 0.902569(17) 0.01021(7) Uani 1 1 d .
N11 N 0.2394(3) 0.6661(2) 1.1518(3) 0.0150(5) Uani 1 1 d .
C12 C 0.1329(3) 0.7369(2) 1.1887(3) 0.0157(6) Uani 1 1 d .
H12 H 0.0726 0.7743 1.1149 0.019 Uiso 1 1 calc R
N13 N 0.1048(3) 0.7592(2) 1.3218(3) 0.0135(5) Uani 1 1 d .
C14 C 0.2021(3) 0.7120(2) 1.4284(3) 0.0145(6) Uani 1 1 d .
C15 C 0.3149(4) 0.6348(2) 1.4017(4) 0.0156(6) Uani 1 1 d .
H15 H 0.3804 0.6009 1.4753 0.019 Uiso 1 1 calc R
C16 C 0.3239(3) 0.6116(2) 1.2601(3) 0.0142(6) Uani 1 1 d .
C17 C 0.4224(3) 0.5195(2) 1.2128(3) 0.0142(6) Uani 1 1 d .
O171 O 0.3938(2) 0.49118(17) 1.0811(2) 0.0150(4) Uani 1 1 d .
O172 O 0.5235(3) 0.47309(18) 1.2974(2) 0.0186(4) Uani 1 1 d .
C18 C 0.1770(3) 0.7454(2) 1.5789(3) 0.0132(5) Uani 1 1 d .
O181 O 0.0550(2) 0.79929(18) 1.5929(2) 0.0155(4) Uani 1 1 d .
O182 O 0.2818(2) 0.71721(18) 1.6769(2) 0.0154(4) Uani 1 1 d .
O21 O 0.0630(3) 0.6395(2) 0.8649(3) 0.0233(5) Uani 1 1 d .
N22 N 0.0530(3) 0.5583(2) 0.7813(3) 0.0209(6) Uani 1 1 d .
O23 O 0.1753(3) 0.4977(2) 0.7832(3) 0.0240(5) Uani 1 1 d .
O24 O -0.0658(3) 0.5380(2) 0.6980(3) 0.0308(6) Uani 1 1 d .
O1W O 0.3093(3) 0.83447(19) 0.9400(2) 0.0188(4) Uani 1 1 d .
H11W H 0.3094 0.8806 0.8715 0.028 Uiso 1 1 d .
H12W H 0.3400 0.8722 1.0149 0.028 Uiso 1 1 d .

loop_
_atom_site_aniso_label
_atom_site_aniso_U_11
_atom_site_aniso_U_22
_atom_site_aniso_U_33
_atom_site_aniso_U_23
_atom_site_aniso_U_13
_atom_site_aniso_U_12
Eu1 0.01236(10) 0.01064(10) 0.00751(11) -0.00013(6) 0.00082(7) -0.00010(5)
N11 0.0153(12) 0.0141(12) 0.0157(13) 0.0010(10) 0.0022(10) -0.0003(9)
C12 0.0175(14) 0.0154(14) 0.0138(15) -0.0012(11) 0.0003(11) 0.0017(11)
N13 0.0144(11) 0.0126(11) 0.0132(13) -0.0001(9) 0.0007(9) -0.0008(9)
C14 0.0171(13) 0.0150(14) 0.0110(14) 0.0012(11) 0.0001(11) -0.0015(11)
C15 0.0160(15) 0.0150(14) 0.0158(16) 0.0004(11) 0.0026(12) -0.0011(11)
C16 0.0145(13) 0.0125(13) 0.0159(15) 0.0004(11) 0.0027(11) -0.0031(11)
C17 0.0152(13) 0.0128(13) 0.0150(15) 0.0020(11) 0.0038(11) -0.0010(11)
O171 0.0192(10) 0.0137(10) 0.0122(11) 0.0015(8) 0.0030(8) 0.0001(8)
O172 0.0215(10) 0.0169(10) 0.0170(11) -0.0002(8) 0.0005(9) 0.0053(8)
C18 0.0158(13) 0.0109(13) 0.0131(14) -0.0007(11) 0.0024(11) -0.0009(11)
O181 0.0169(10) 0.0166(10) 0.0130(10) 0.0015(8) 0.0016(8) 0.0021(8)
O182 0.0183(10) 0.0166(10) 0.0109(10) 0.0011(8) 0.0000(8) 0.0037(8)
O21 0.0209(12) 0.0295(13) 0.0197(13) -0.0031(9) 0.0031(10) -0.0023(9)
N22 0.0210(13) 0.0240(14) 0.0178(14) 0.0031(11) 0.0031(10) -0.0077(11)
O23 0.0248(12) 0.0200(11) 0.0264(13) -0.0037(10) 0.0005(10) -0.0033(9)
O24 0.0279(13) 0.0349(14) 0.0261(14) 0.0078(11) -0.0104(10) -0.0134(11)
O1W 0.0282(12) 0.0138(10) 0.0142(11) 0.0018(8) 0.0017(9) 0.0016(9)

loop_
_atom_type_symbol
_atom_type_description
_atom_type_scat_dispersion_real
_atom_type_scat_dispersion_imag
_atom_type_scat_source
C C 0.0181 0.0091 'International Tables Vol C Tables 4.2.6.8 and 6.1.1.4'
H H 0.0000 0.0000 'International Tables Vol C Tables 4.2.6.8 and 6.1.1.4'
N N 0.0311 0.0180 'International Tables Vol C Tables 4.2.6.8 and 6.1.1.4'
O O 0.0492 0.0322 'International Tables Vol C Tables 4.2.6.8 and 6.1.1.4'
Eu Eu -8.9294 11.1857 'International Tables Vol C Tables 4.2.6.8 and 6.1.1.4'

loop_
_geom_angle_atom_site_label_1
_geom_angle_atom_site_label_2
_geom_angle_atom_site_label_3
_geom_angle
_geom_angle_site_symmetry_1
_geom_angle_site_symmetry_3
O182 Eu1 O181 130.71(8) 1_554 4_675
O182 Eu1 O171 155.31(7) 1_554 .
O181 Eu1 O171 73.28(7) 4_675 .
O182 Eu1 O1W 72.33(8) 1_554 .
O181 Eu1 O1W 73.51(8) 4_675 .
O171 Eu1 O1W 127.67(7) . .
O182 Eu1 O23 76.30(8) 1_554 .
O181 Eu1 O23 152.80(8) 4_675 .
O171 Eu1 O23 79.52(8) . .
O1W Eu1 O23 126.04(8) . .
O182 Eu1 O21 71.66(8) 1_554 .
O181 Eu1 O21 133.16(7) 4_675 .
O171 Eu1 O21 96.38(7) . .
O1W Eu1 O21 78.65(8) . .
O23 Eu1 O21 49.98(8) . .
O182 Eu1 O171 116.75(7) 1_554 3_667
O181 Eu1 O171 71.30(7) 4_675 3_667
O171 Eu1 O171 60.35(8) . 3_667
O1W Eu1 O171 138.36(7) . 3_667
O23 Eu1 O171 94.92(7) . 3_667
O21 Eu1 O171 142.77(7) . 3_667
O182 Eu1 O172 69.76(7) 1_554 3_667
O181 Eu1 O172 115.43(7) 4_675 3_667
O171 Eu1 O172 96.04(7) . 3_667
O1W Eu1 O172 134.75(7) . 3_667
O23 Eu1 O172 66.52(8) . 3_667
O21 Eu1 O172 110.98(7) . 3_667
O171 Eu1 O172 50.45(7) 3_667 3_667
O182 Eu1 N13 72.99(8) 1_554 4_675
O181 Eu1 N13 65.01(8) 4_675 4_675
O171 Eu1 N13 122.29(7) . 4_675
O1W Eu1 N13 76.03(8) . 4_675
O23 Eu1 N13 133.13(8) . 4_675
O21 Eu1 N13 141.28(8) . 4_675
O171 Eu1 N13 69.40(7) 3_667 4_675
O172 Eu1 N13 70.02(7) 3_667 4_675
O182 Eu1 N11 128.19(8) 1_554 .
O181 Eu1 N11 67.82(7) 4_675 .
O171 Eu1 N11 60.84(7) . .
O1W Eu1 N11 69.63(8) . .
O23 Eu1 N11 99.34(8) . .
O21 Eu1 N11 67.47(8) . .
O171 Eu1 N11 115.06(7) 3_667 .
O172 Eu1 N11 155.59(8) 3_667 .
N13 Eu1 N11 127.48(8) 4_675 .
O182 Eu1 C17 93.59(8) 1_554 3_667
O181 Eu1 C17 94.84(8) 4_675 3_667
O171 Eu1 C17 76.48(7) . 3_667
O1W Eu1 C17 145.35(8) . 3_667
O23 Eu1 C17 78.09(8) . 3_667
O21 Eu1 C17 127.78(8) . 3_667
O171 Eu1 C17 25.78(8) 3_667 3_667
O172 Eu1 C17 24.83(8) 3_667 3_667
N13 Eu1 C17 69.54(8) 4_675 3_667
N11 Eu1 C17 136.77(8) . 3_667
O182 Eu1 N22 67.84(8) 1_554 .
O181 Eu1 N22 153.89(7) 4_675 .
O171 Eu1 N22 92.02(8) . .
O1W Eu1 N22 100.85(8) . .
O23 Eu1 N22 25.59(8) . .
O21 Eu1 N22 25.12(8) . .
O171 Eu1 N22 120.46(7) 3_667 .
O172 Eu1 N22 86.97(7) 3_667 .
N13 Eu1 N22 139.52(8) 4_675 .
N11 Eu1 N22 86.23(8) . .
C17 Eu1 N22 102.69(8) 3_667 .
C12 N11 C16 116.2(3) . .
C12 N11 Eu1 131.6(2) . .
C16 N11 Eu1 110.93(18) . .
N11 C12 N13 125.9(3) . .
N11 C12 H12 117.1 . .
N13 C12 H12 117.1 . .
C12 N13 C14 116.5(3) . .
C12 N13 Eu1 127.9(2) . 4_576
C14 N13 Eu1 115.09(18) . 4_576
N13 C14 C15 122.0(3) . .
N13 C14 C18 115.8(3) . .
C15 C14 C18 122.1(3) . .
C16 C15 C14 115.9(3) . .
C16 C15 H15 122.1 . .
C14 C15 H15 122.1 . .
N11 C16 C15 123.0(3) . .
N11 C16 C17 114.2(3) . .
C15 C16 C17 122.8(3) . .
O172 C17 O171 122.5(3) . .
O172 C17 C16 121.5(3) . .
O171 C17 C16 116.0(3) . .
O172 C17 Eu1 61.64(15) . 3_667
O171 C17 Eu1 61.46(15) . 3_667
C16 C17 Eu1 172.30(19) . 3_667
O172 C17 Eu1 142.9(2) . .
O171 C17 Eu1 41.92(14) . .
C16 C17 Eu1 84.80(17) . .
Eu1 C17 Eu1 89.27(8) 3_667 .
C17 O171 Eu1 117.56(18) . .
C17 O171 Eu1 92.76(17) . 3_667
Eu1 O171 Eu1 119.65(8) . 3_667
C17 O172 Eu1 93.53(18) . 3_667
O182 C18 O181 126.7(3) . .
O182 C18 C14 116.3(3) . .
O181 C18 C14 117.1(3) . .
C18 O181 Eu1 125.85(19) . 4_576
C18 O182 Eu1 152.08(19) . 1_556
N22 O21 Eu1 94.15(18) . .
O24 N22 O21 122.8(3) . .
O24 N22 O23 120.6(3) . .
O21 N22 O23 116.6(3) . .
O24 N22 Eu1 162.7(2) . .
O21 N22 Eu1 60.72(16) . .
O23 N22 Eu1 58.43(15) . .
N22 O23 Eu1 95.98(18) . .
Eu1 O1W H11W 120.3 . .
Eu1 O1W H12W 126.1 . .
H11W O1W H12W 104.2 . .

loop_
_geom_bond_atom_site_label_1
_geom_bond_atom_site_label_2
_geom_bond_distance
_geom_bond_site_symmetry_2
Eu1 O182 2.354(2) 1_554
Eu1 O181 2.387(2) 4_675
Eu1 O171 2.438(2) .
Eu1 O1W 2.448(2) .
Eu1 O23 2.522(2) .
Eu1 O21 2.575(2) .
Eu1 O171 2.584(2) 3_667
Eu1 O172 2.590(2) 3_667
Eu1 N13 2.592(2) 4_675
Eu1 N11 2.721(3) .
Eu1 C17 2.938(3) 3_667
Eu1 N22 2.944(3) .
N11 C12 1.328(4) .
N11 C16 1.347(4) .
C12 N13 1.331(4) .
C12 H12 0.9300 .
N13 C14 1.349(4) .
N13 Eu1 2.592(2) 4_576
C14 C15 1.389(4) .
C14 C18 1.513(4) .
C15 C16 1.373(4) .
C15 H15 0.9300 .
C16 C17 1.498(4) .
C17 O172 1.236(4) .
C17 O171 1.279(4) .
C17 Eu1 2.938(3) 3_667
O171 Eu1 2.584(2) 3_667
O172 Eu1 2.590(2) 3_667
C18 O182 1.253(4) .
C18 O181 1.253(4) .
O181 Eu1 2.387(2) 4_576
O182 Eu1 2.354(2) 1_556
O21 N22 1.253(4) .
N22 O24 1.231(4) .
N22 O23 1.279(4) .
O1W H11W 0.8517 .
O1W H12W 0.8532 .

loop_
_geom_hbond_atom_site_label_D
_geom_hbond_atom_site_label_H
_geom_hbond_atom_site_label_A
_geom_hbond_distance_DH
_geom_hbond_distance_HA
_geom_hbond_distance_DA
_geom_hbond_angle_DHA
_geom_hbond_site_symmetry_A
O1W H11W O23 0.85 2.04 2.894(3) 175.3 2_556
O1W H12W O24 0.85 2.11 2.960(4) 175.5 4_676
